data_2231537
loop_
_publ_author_name
'van Wyk, Juanita'
'Omondi, Bernard'
'Darkwa, James'

_publ_section_title
;
 Tetra-\m-acetato-\k^8^<i>O</i>:<i>O</i>'-bis[(3,5-dimethyl-1<i>H</i>-pyrazole-\k<i>N</i>^2^)copper(II)]
;
_journal_coeditor_code HG5077
_journal_issue 9
_journal_name_full 'Acta Crystallographica Section E'
_journal_page_first m1299
_journal_paper_doi 10.1107/S1600536811032600
_journal_volume 67
_journal_year 2011
_chemical_formula_iupac '[Cu2 (C2 H3 O2)4 (C5 H8 N2)2]'
_chemical_formula_moiety 'C18 H28 Cu2 N4 O8'
_chemical_formula_sum 'C18 H28 Cu2 N4 O8'
_chemical_formula_weight 555.52
_chemical_name_systematic
;
Tetra-\m-acetato-\k^8^<i>O</i>:<i>O</i>'-bis[(3,5-
dimethyl-1<i>H</i>-pyrazole-\k<i>N</i>^2^)copper(II)
;
_space_group_IT_number 2
_symmetry_cell_setting triclinic
_symmetry_space_group_name_Hall '-P 1'
_symmetry_space_group_name_H-M 'P -1'
_atom_sites_solution_hydrogens geom
_atom_sites_solution_primary direct
_atom_sites_solution_secondary difmap
_cell_angle_alpha 61.5710(10)
_cell_angle_beta 87.4490(10)
_cell_angle_gamma 82.3540(10)
_cell_formula_units_Z 2
_cell_length_a 8.1125(4)
_cell_length_b 13.6429(7)
_cell_length_c 13.7755(7)
_cell_measurement_reflns_used 17682
_cell_measurement_temperature 100(2)
_cell_measurement_theta_max 28.38
_cell_measurement_theta_min 2.53
_cell_volume 1328.55(12)
_computing_cell_refinement 'SAINT-Plus (Bruker, 2007)'
_computing_data_collection 'APEX2 (Bruker, 2007)'
_computing_data_reduction 'SAINT-Plus and XPREP (Bruker, 2007)'
_computing_molecular_graphics 'DIAMOND (Brandenburg & Putz, 2005), ORTEP3 (Farrugia, 1997)'
_computing_publication_material 'WinGX (Farrugia, 1999)'
_computing_structure_refinement 'SHELXL97 (Sheldrick, 2008) and PLATON (Spek, 2009)'
_computing_structure_solution 'SHELXS97 (Sheldrick, 2008)'
_diffrn_ambient_temperature 100(2)
_diffrn_measured_fraction_theta_full 0.992
_diffrn_measured_fraction_theta_max 0.989
_diffrn_measurement_device_type 'Bruker X8 APEXII 4K Kappa CCD'
_diffrn_measurement_method '\f and \w scans'
_diffrn_radiation_monochromator graphite
_diffrn_radiation_type MoK\a
_diffrn_radiation_wavelength 0.71073
_diffrn_reflns_av_R_equivalents 0.0218
_diffrn_reflns_limit_h_max 10
_diffrn_reflns_limit_h_min -10
_diffrn_reflns_limit_k_max 17
_diffrn_reflns_limit_k_min -18
_diffrn_reflns_limit_l_max 18
_diffrn_reflns_limit_l_min -18
_diffrn_reflns_number 17190
_diffrn_reflns_theta_full 25
_diffrn_reflns_theta_max 28.38
_diffrn_reflns_theta_min 2.53
_diffrn_standards_decay_% 0
_diffrn_standards_interval_count 0
_diffrn_standards_interval_time 0
_diffrn_standards_number 0
_exptl_absorpt_coefficient_mu 1.644
_exptl_absorpt_correction_T_max 0.8528
_exptl_absorpt_correction_T_min 0.5664
_exptl_absorpt_correction_type multi-scan
_exptl_absorpt_process_details '(SADABS; Bruker, 2007)'
_exptl_crystal_colour green
_exptl_crystal_density_diffrn 1.389
_exptl_crystal_density_method 'not measured'
_exptl_crystal_description block
_exptl_crystal_F_000 572
_exptl_crystal_size_max 0.39
_exptl_crystal_size_mid 0.16
_exptl_crystal_size_min 0.1
_platon_squeeze_details
;
TITL mo_10bo_jvw1b_0m in P-1
CELL    8.1125   13.6429   13.7755     61.57     87.45     82.35
SPGR P-1
C101 0.838 0.966 0.011 !       3.61 eA-3
C102 0.902 0.933 0.031 !       3.18 eA-3
C103 0.157 0.853 0.052 !       2.25 eA-3
C104 1.006 0.844 0.066 !       2.14 eA-3
C105 0.252 0.917 0.033 !       2.00 eA-3
C106 0.661 0.031 0.028 !       1.44 eA-3
Q107 0.863 0.880 0.143 !       1.35 eA-3
Q108 0.600 0.034 0.129 !       1.33 eA-3
Q109 0.796 0.868 0.248 !       1.30 eA-3
Q110 0.407 0.072 0.481 !       1.16 eA-3
C111 0.348 0.998 0.013 !       0.84 eA-3
Q112 0.618 0.843 0.612 !       0.60 eA-3
Q113 0.465 0.509 0.532 !       0.60 eA-3
Q114 0.662 0.988 0.198 !       0.58 eA-3
;
_refine_diff_density_max 1.279
_refine_diff_density_min -0.586
_refine_ls_extinction_method none
_refine_ls_goodness_of_fit_ref 1.055
_refine_ls_hydrogen_treatment constr
_refine_ls_matrix_type full
_refine_ls_number_parameters 310
_refine_ls_number_reflns 6578
_refine_ls_number_restraints 17
_refine_ls_restrained_S_all 1.066
_refine_ls_R_factor_all 0.0342
_refine_ls_R_factor_gt 0.0308
_refine_ls_shift/su_max 0.012
_refine_ls_shift/su_mean 0
_refine_ls_structure_factor_coef Fsqd
_refine_ls_weighting_details 'calc w=1/[\s^2^(Fo^2^)+(0.0503P)^2^+0.7634P] where P=(Fo^2^+2Fc^2^)/3'
_refine_ls_weighting_scheme calc
_refine_ls_wR_factor_gt 0.0872
_refine_ls_wR_factor_ref 0.0893
_reflns_number_gt 5934
_reflns_number_total 6578
_reflns_threshold_expression I>2\s(I)
_cod_data_source_file hg5077.cif
_cod_data_source_block I
_cod_database_code 2231537
_cod_database_fobs_code 2231537

loop_
_symmetry_equiv_pos_as_xyz
'x, y, z'
'-x, -y, -z'

loop_
_atom_site_type_symbol
_atom_site_label
_atom_site_fract_x
_atom_site_fract_y
_atom_site_fract_z
_atom_site_U_iso_or_equiv
_atom_site_adp_type
_atom_site_calc_flag
_atom_site_refinement_flags
_atom_site_occupancy
_atom_site_symmetry_multiplicity
_atom_site_disorder_assembly
_atom_site_disorder_group
Cu Cu1 0.53478(2) 0.494657(16) 0.406632(17) 0.01851(7) Uani d DU 1 1 . .
O O1 0.40264(18) 0.64415(11) 0.33807(11) 0.0291(3) Uani d D 1 1 . .
O O2 0.34793(16) 0.65464(11) 0.49368(11) 0.0270(3) Uani d D 1 1 . .
C C1 0.3431(2) 0.69462(15) 0.39072(16) 0.0237(3) Uani d D 1 1 . .
C C2 0.2597(3) 0.81398(16) 0.32348(18) 0.0329(4) Uani d D 1 1 . .
H H2A 0.1426 0.8186 0.3437 0.049 Uiso calc R 1 1 . .
H H2B 0.2666 0.8358 0.2447 0.049 Uiso calc R 1 1 . .
H H2C 0.3159 0.8648 0.3385 0.049 Uiso calc R 1 1 . .
O O3 0.32633(15) 0.42403(12) 0.43652(12) 0.0264(3) Uani d . 1 1 . .
O O4 0.26852(16) 0.43494(12) 0.59184(11) 0.0272(3) Uani d . 1 1 . .
N N1 0.59519(19) 0.48564(13) 0.25736(13) 0.0227(3) Uani d U 1 1 . .
N N2 0.61058(18) 0.38656(13) 0.25468(13) 0.0225(3) Uani d . 1 1 . .
H H2 0.602 0.3213 0.3131 0.027 Uiso calc R 1 1 . .
C C3 0.2366(2) 0.40998(14) 0.51864(16) 0.0226(3) Uani d . 1 1 . .
C C4 0.0775(2) 0.35986(17) 0.52824(19) 0.0308(4) Uani d . 1 1 . .
H H4A 0.0222 0.3494 0.5966 0.046 Uiso calc R 1 1 . .
H H4B 0.1034 0.2871 0.5294 0.046 Uiso calc R 1 1 . .
H H4C 0.0036 0.4106 0.4649 0.046 Uiso calc R 1 1 . .
C C5 0.6131(3) 0.68424(17) 0.12252(19) 0.0398(5) Uani d . 1 1 . .
H H5A 0.5011 0.7136 0.134 0.06 Uiso calc R 1 1 . .
H H5B 0.6415 0.7267 0.0447 0.06 Uiso calc R 1 1 . .
H H5C 0.6935 0.692 0.1687 0.06 Uiso calc R 1 1 . .
C C6 0.6178(2) 0.56309(16) 0.15334(16) 0.0269(4) Uani d . 1 1 . .
C C7 0.6457(3) 0.51248(17) 0.08502(16) 0.0303(4) Uani d . 1 1 . .
H H7 0.6644 0.5488 0.0079 0.036 Uiso calc R 1 1 . .
C C8 0.6403(2) 0.39916(17) 0.15302(16) 0.0272(4) Uani d . 1 1 . .
C C9 0.6625(3) 0.30197(19) 0.12979(19) 0.0363(5) Uani d . 1 1 . .
H H9A 0.7677 0.2549 0.1634 0.055 Uiso calc R 1 1 . .
H H9B 0.6644 0.3298 0.0498 0.055 Uiso calc R 1 1 . .
H H9C 0.5701 0.2574 0.1609 0.055 Uiso calc R 1 1 . .
Cu Cu2 0.40853(2) 0.091442(18) 0.42346(2) 0.02307(7) Uani d D 1 1 . .
O O7A 0.338(2) 0.1009(10) 0.5625(7) 0.0308(6) Uani d PD 0.265(7) 1 A 2
O O8A 0.500(3) -0.0504(12) 0.6844(12) 0.0307(7) Uani d PD 0.265(7) 1 . 2
C C12A 0.390(2) 0.0326(10) 0.6618(7) 0.0265(7) Uani d PD 0.265(7) 1 A 2
C C13A 0.3283(13) 0.0421(10) 0.7642(8) 0.0357(8) Uani d PD 0.265(7) 1 A 2
H H13A 0.4128 0.0705 0.7894 0.054 Uiso calc PR 0.265(7) 1 A 2
H H13B 0.308 -0.0321 0.8231 0.054 Uiso calc PR 0.265(7) 1 A 2
H H13C 0.2247 0.094 0.7457 0.054 Uiso calc PR 0.265(7) 1 A 2
O O7 0.3327(7) 0.1281(3) 0.5399(3) 0.0308(6) Uani d PU 0.735(7) 1 A 1
O O8 0.4827(8) -0.0262(4) 0.6696(4) 0.0307(7) Uani d P 0.735(7) 1 . 1
C C12 0.3826(6) 0.0633(3) 0.6357(3) 0.0265(7) Uani d PU 0.735(7) 1 A 1
C C13 0.3140(4) 0.0927(3) 0.7245(3) 0.0357(8) Uani d P 0.735(7) 1 A 1
H H13D 0.3479 0.1646 0.7103 0.054 Uiso calc PR 0.735(7) 1 A 1
H H13E 0.3576 0.0338 0.797 0.054 Uiso calc PR 0.735(7) 1 A 1
H H13F 0.1923 0.0988 0.7234 0.054 Uiso calc PR 0.735(7) 1 A 1
O O5 0.61101(16) 0.16201(11) 0.41197(12) 0.0290(3) Uani d . 1 1 A .
O O6 0.76410(15) 0.00869(11) 0.53847(12) 0.0264(3) Uani d . 1 1 . .
N N3 0.23162(18) 0.33734(13) 0.29863(14) 0.0241(3) Uani d . 1 1 . .
H H3 0.2743 0.3505 0.3483 0.029 Uiso calc R 1 1 A .
N N4 0.26197(18) 0.23761(13) 0.29750(14) 0.0248(3) Uani d . 1 1 A .
C C10 0.7459(2) 0.10916(14) 0.46471(16) 0.0217(3) Uani d . 1 1 . .
C C11 0.8953(2) 0.17237(16) 0.43519(18) 0.0283(4) Uani d . 1 1 A .
H H11A 0.9293 0.1893 0.3602 0.042 Uiso calc R 1 1 . .
H H11B 0.9871 0.1262 0.4874 0.042 Uiso calc R 1 1 . .
H H11C 0.8665 0.2427 0.4387 0.042 Uiso calc R 1 1 . .
C C14 0.0769(3) 0.52926(18) 0.2005(2) 0.0438(5) Uani d . 1 1 . .
H H14A -0.0194 0.5283 0.2464 0.066 Uiso calc R 1 1 A .
H H14B 0.0469 0.5806 0.1228 0.066 Uiso calc R 1 1 . .
H H14C 0.1688 0.5548 0.2226 0.066 Uiso calc R 1 1 . .
C C15 0.1293(2) 0.41377(17) 0.21551(17) 0.0295(4) Uani d . 1 1 A .
C C16 0.0898(3) 0.36072(18) 0.15710(17) 0.0325(4) Uani d . 1 1 . .
H H16 0.0191 0.3919 0.0935 0.039 Uiso calc R 1 1 A .
C C17 0.1746(2) 0.25240(17) 0.21025(17) 0.0291(4) Uani d . 1 1 A .
C C18 0.1723(3) 0.1581(2) 0.1831(2) 0.0442(5) Uani d . 1 1 . .
H H18A 0.2449 0.0919 0.2356 0.066 Uiso calc R 1 1 A .
H H18B 0.2121 0.1813 0.108 0.066 Uiso calc R 1 1 . .
H H18C 0.0585 0.1397 0.1881 0.066 Uiso calc R 1 1 . .

loop_
_atom_site_aniso_label
_atom_site_aniso_U_11
_atom_site_aniso_U_22
_atom_site_aniso_U_33
_atom_site_aniso_U_12
_atom_site_aniso_U_13
_atom_site_aniso_U_23
Cu1 0.01382(10) 0.01959(11) 0.02424(11) -0.00497(7) -0.00013(7) -0.01135(9)
O1 0.0309(7) 0.0250(6) 0.0293(7) 0.0015(5) -0.0050(5) -0.0119(6)
O2 0.0234(6) 0.0237(6) 0.0323(7) 0.0002(5) 0.0000(5) -0.0127(5)
C1 0.0167(7) 0.0199(8) 0.0342(9) -0.0051(6) -0.0024(7) -0.0115(7)
C2 0.0340(10) 0.0204(8) 0.0389(11) 0.0002(7) -0.0056(8) -0.0102(8)
O3 0.0175(6) 0.0336(7) 0.0382(7) -0.0098(5) 0.0029(5) -0.0238(6)
O4 0.0212(6) 0.0345(7) 0.0314(7) -0.0143(5) 0.0032(5) -0.0176(6)
N1 0.0203(7) 0.0227(7) 0.0261(7) -0.0055(5) 0.0016(5) -0.0118(6)
N2 0.0194(7) 0.0231(7) 0.0270(7) -0.0055(5) 0.0019(6) -0.0129(6)
C3 0.0142(7) 0.0206(8) 0.0342(9) -0.0043(6) -0.0016(6) -0.0132(7)
C4 0.0189(8) 0.0351(10) 0.0491(12) -0.0132(7) 0.0053(8) -0.0267(9)
C5 0.0529(13) 0.0254(10) 0.0361(11) -0.0120(9) 0.0088(10) -0.0095(8)
C6 0.0270(9) 0.0265(9) 0.0261(9) -0.0064(7) 0.0011(7) -0.0108(7)
C7 0.0313(10) 0.0348(10) 0.0241(9) -0.0050(8) 0.0017(7) -0.0133(8)
C8 0.0221(8) 0.0339(10) 0.0296(9) -0.0051(7) 0.0004(7) -0.0178(8)
C9 0.0376(11) 0.0404(11) 0.0410(11) -0.0042(9) 0.0013(9) -0.0276(10)
Cu2 0.01346(11) 0.02278(12) 0.03971(14) -0.00579(8) 0.00376(9) -0.01966(10)
O7A 0.0260(8) 0.0252(19) 0.0478(14) 0.0024(16) 0.0025(14) -0.0243(13)
O8A 0.0267(17) 0.029(2) 0.0418(16) -0.0021(15) 0.0072(12) -0.0219(16)
C12A 0.0203(10) 0.028(2) 0.0427(16) -0.0108(16) 0.0121(15) -0.0251(15)
C13A 0.0362(13) 0.040(2) 0.0327(19) 0.0104(15) 0.0002(13) -0.0219(17)
O7 0.0260(8) 0.0252(19) 0.0478(14) 0.0024(16) 0.0025(14) -0.0243(13)
O8 0.0267(17) 0.029(2) 0.0418(16) -0.0021(15) 0.0072(12) -0.0219(16)
C12 0.0203(10) 0.028(2) 0.0427(16) -0.0108(16) 0.0121(15) -0.0251(15)
C13 0.0362(13) 0.040(2) 0.0327(19) 0.0104(15) 0.0002(13) -0.0219(17)
O5 0.0178(6) 0.0226(6) 0.0441(8) -0.0066(5) -0.0034(5) -0.0127(6)
O6 0.0147(5) 0.0223(6) 0.0437(8) -0.0053(5) 0.0016(5) -0.0162(6)
N3 0.0181(7) 0.0247(7) 0.0330(8) -0.0053(5) -0.0005(6) -0.0157(6)
N4 0.0186(7) 0.0278(8) 0.0349(8) -0.0079(6) 0.0034(6) -0.0194(7)
C10 0.0153(7) 0.0212(8) 0.0353(9) -0.0058(6) 0.0042(6) -0.0183(7)
C11 0.0166(8) 0.0245(8) 0.0461(11) -0.0078(6) 0.0045(7) -0.0175(8)
C14 0.0451(13) 0.0270(10) 0.0538(14) 0.0009(9) -0.0147(11) -0.0148(10)
C15 0.0233(9) 0.0293(9) 0.0334(10) -0.0073(7) 0.0005(7) -0.0120(8)
C16 0.0305(10) 0.0382(11) 0.0282(9) -0.0103(8) -0.0002(8) -0.0138(8)
C17 0.0258(9) 0.0365(10) 0.0313(9) -0.0118(7) 0.0051(7) -0.0197(8)
C18 0.0488(13) 0.0505(14) 0.0502(13) -0.0092(11) -0.0038(11) -0.0363(12)

loop_
_atom_type_symbol
_atom_type_description
_atom_type_scat_dispersion_real
_atom_type_scat_dispersion_imag
_atom_type_scat_source
C C 0.0033 0.0016 'International Tables Vol C Tables 4.2.6.8 and 6.1.1.4'
H H 0 0 'International Tables Vol C Tables 4.2.6.8 and 6.1.1.4'
Cu Cu 0.3201 1.2651 'International Tables Vol C Tables 4.2.6.8 and 6.1.1.4'
N N 0.0061 0.0033 'International Tables Vol C Tables 4.2.6.8 and 6.1.1.4'
O O 0.0106 0.006 'International Tables Vol C Tables 4.2.6.8 and 6.1.1.4'

loop_
_geom_angle_atom_site_label_1
_geom_angle_atom_site_label_2
_geom_angle_atom_site_label_3
_geom_angle_site_symmetry_1
_geom_angle_site_symmetry_3
_geom_angle
O2 Cu1 O1 2_666 . 167.13(6)
O2 Cu1 O4 2_666 2_666 90.21(6)
O1 Cu1 O4 . 2_666 89.34(6)
O2 Cu1 O3 2_666 . 87.95(6)
O1 Cu1 O3 . . 89.68(6)
O4 Cu1 O3 2_666 . 167.33(6)
O2 Cu1 N1 2_666 . 95.41(6)
O1 Cu1 N1 . . 97.43(6)
O4 Cu1 N1 2_666 . 95.81(6)
O3 Cu1 N1 . . 96.84(6)
O2 Cu1 Cu1 2_666 2_666 84.06(4)
O1 Cu1 Cu1 . 2_666 83.11(4)
O4 Cu1 Cu1 2_666 2_666 83.34(4)
O3 Cu1 Cu1 . 2_666 83.99(4)
N1 Cu1 Cu1 . 2_666 179.00(4)
C1 O1 Cu1 . . 124.01(12)
C1 O2 Cu1 . 2_666 123.04(12)
O2 C1 O1 . . 125.59(17)
O2 C1 C2 . . 117.43(17)
O1 C1 C2 . . 116.98(17)
C1 C2 H2A . . 109.5
C1 C2 H2B . . 109.5
H2A C2 H2B . . 109.5
C1 C2 H2C . . 109.5
H2A C2 H2C . . 109.5
H2B C2 H2C . . 109.5
C3 O3 Cu1 . . 122.78(11)
C3 O4 Cu1 . 2_666 124.51(12)
C6 N1 N2 . . 105.07(15)
C6 N1 Cu1 . . 133.35(13)
N2 N1 Cu1 . . 121.51(11)
C8 N2 N1 . . 112.54(15)
C8 N2 H2 . . 123.7
N1 N2 H2 . . 123.7
O4 C3 O3 . . 125.35(16)
O4 C3 C4 . . 117.62(17)
O3 C3 C4 . . 117.03(16)
C3 C4 H4A . . 109.5
C3 C4 H4B . . 109.5
H4A C4 H4B . . 109.5
C3 C4 H4C . . 109.5
H4A C4 H4C . . 109.5
H4B C4 H4C . . 109.5
C6 C5 H5A . . 109.5
C6 C5 H5B . . 109.5
H5A C5 H5B . . 109.5
C6 C5 H5C . . 109.5
H5A C5 H5C . . 109.5
H5B C5 H5C . . 109.5
N1 C6 C7 . . 110.27(17)
N1 C6 C5 . . 121.39(18)
C7 C6 C5 . . 128.34(18)
C8 C7 C6 . . 105.85(17)
C8 C7 H7 . . 127.1
C6 C7 H7 . . 127.1
N2 C8 C7 . . 106.27(17)
N2 C8 C9 . . 122.23(18)
C7 C8 C9 . . 131.49(19)
C8 C9 H9A . . 109.5
C8 C9 H9B . . 109.5
H9A C9 H9B . . 109.5
C8 C9 H9C . . 109.5
H9A C9 H9C . . 109.5
H9B C9 H9C . . 109.5
O8A Cu2 O7 2_656 . 175.4(6)
O8A Cu2 O6 2_656 2_656 92.2(7)
O7 Cu2 O6 . 2_656 89.93(17)
O8A Cu2 O5 2_656 . 88.0(7)
O7 Cu2 O5 . . 89.00(18)
O6 Cu2 O5 2_656 . 167.08(6)
O8A Cu2 O8 2_656 2_656 8.8(4)
O7 Cu2 O8 . 2_656 167.47(13)
O6 Cu2 O8 2_656 2_656 89.6(2)
O5 Cu2 O8 . 2_656 88.6(2)
O8A Cu2 O7A 2_656 . 167.1(4)
O7 Cu2 O7A . . 9.9(3)
O6 Cu2 O7A 2_656 . 84.8(5)
O5 Cu2 O7A . . 92.1(5)
O8 Cu2 O7A 2_656 . 158.3(3)
O8A Cu2 N4 2_656 . 90.8(3)
O7 Cu2 N4 . . 93.06(12)
O6 Cu2 N4 2_656 . 95.65(6)
O5 Cu2 N4 . . 97.26(6)
O8 Cu2 N4 2_656 . 99.45(13)
O7A Cu2 N4 . . 101.9(3)
O8A Cu2 Cu2 2_656 2_656 88.0(3)
O7 Cu2 Cu2 . 2_656 88.14(11)
O6 Cu2 Cu2 2_656 2_656 84.11(4)
O5 Cu2 Cu2 . 2_656 82.99(4)
O8 Cu2 Cu2 2_656 2_656 79.36(12)
O7A Cu2 Cu2 . 2_656 79.3(3)
N4 Cu2 Cu2 . 2_656 178.78(5)
C12A O7A Cu2 . . 127.1(9)
C12A O8A Cu2 . 2_656 123.2(10)
O8A C12A O7A . . 122.3(10)
O8A C12A C13A . . 112.9(9)
O7A C12A C13A . . 124.8(10)
C12A C13A H13A . . 109.5
C12A C13A H13B . . 109.5
H13A C13A H13B . . 109.5
C12A C13A H13C . . 109.5
H13A C13A H13C . . 109.5
H13B C13A H13C . . 109.5
C12 O7 Cu2 . . 118.6(3)
C12 O8 Cu2 . 2_656 126.0(3)
O7 C12 O8 . . 127.8(4)
O7 C12 C13 . . 116.7(3)
O8 C12 C13 . . 115.5(4)
C10 O5 Cu2 . . 124.10(12)
C10 O6 Cu2 . 2_656 123.70(11)
C15 N3 N4 . . 112.53(16)
C15 N3 H3 . . 123.7
N4 N3 H3 . . 123.7
C17 N4 N3 . . 104.94(16)
C17 N4 Cu2 . . 131.64(13)
N3 N4 Cu2 . . 123.27(12)
O6 C10 O5 . . 124.78(16)
O6 C10 C11 . . 117.99(15)
O5 C10 C11 . . 117.23(16)
C10 C11 H11A . . 109.5
C10 C11 H11B . . 109.5
H11A C11 H11B . . 109.5
C10 C11 H11C . . 109.5
H11A C11 H11C . . 109.5
H11B C11 H11C . . 109.5
C15 C14 H14A . . 109.5
C15 C14 H14B . . 109.5
H14A C14 H14B . . 109.5
C15 C14 H14C . . 109.5
H14A C14 H14C . . 109.5
H14B C14 H14C . . 109.5
N3 C15 C16 . . 105.90(18)
N3 C15 C14 . . 122.15(19)
C16 C15 C14 . . 131.9(2)
C15 C16 C17 . . 106.16(18)
C15 C16 H16 . . 126.9
C17 C16 H16 . . 126.9
N4 C17 C16 . . 110.47(18)
N4 C17 C18 . . 120.98(19)
C16 C17 C18 . . 128.53(19)
C17 C18 H18A . . 109.5
C17 C18 H18B . . 109.5
H18A C18 H18B . . 109.5
C17 C18 H18C . . 109.5
H18A C18 H18C . . 109.5
H18B C18 H18C . . 109.5

loop_
_geom_bond_atom_site_label_1
_geom_bond_atom_site_label_2
_geom_bond_site_symmetry_2
_geom_bond_distance
Cu1 O2 2_666 1.9691(13)
Cu1 O1 . 1.9685(13)
Cu1 O4 2_666 1.9747(12)
Cu1 O3 . 1.9879(12)
Cu1 N1 . 2.1492(16)
Cu1 Cu1 2_666 2.6763(4)
O1 C1 . 1.261(2)
O2 C1 . 1.254(2)
O2 Cu1 2_666 1.9691(13)
C1 C2 . 1.515(2)
C2 H2A . 0.98
C2 H2B . 0.98
C2 H2C . 0.98
O3 C3 . 1.266(2)
O4 C3 . 1.254(2)
O4 Cu1 2_666 1.9747(12)
N1 C6 . 1.338(2)
N1 N2 . 1.359(2)
N2 C8 . 1.342(2)
N2 H2 . 0.88
C3 C4 . 1.512(2)
C4 H4A . 0.98
C4 H4B . 0.98
C4 H4C . 0.98
C5 C6 . 1.493(3)
C5 H5A . 0.98
C5 H5B . 0.98
C5 H5C . 0.98
C6 C7 . 1.404(3)
C7 C8 . 1.380(3)
C7 H7 . 0.95
C8 C9 . 1.493(3)
C9 H9A . 0.98
C9 H9B . 0.98
C9 H9C . 0.98
Cu2 O8A 2_656 1.912(15)
Cu2 O7 . 1.949(3)
Cu2 O6 2_656 1.9657(12)
Cu2 O5 . 1.9756(13)
Cu2 O8 2_656 1.997(5)
Cu2 O7A . 2.032(9)
Cu2 N4 . 2.1585(17)
Cu2 Cu2 2_656 2.6755(5)
O7A C12A . 1.283(8)
O8A C12A . 1.265(9)
O8A Cu2 2_656 1.912(15)
C12A C13A . 1.534(9)
C13A H13A . 0.98
C13A H13B . 0.98
C13A H13C . 0.98
O7 C12 . 1.236(4)
O8 C12 . 1.263(4)
O8 Cu2 2_656 1.997(5)
C12 C13 . 1.522(4)
C13 H13D . 0.98
C13 H13E . 0.98
C13 H13F . 0.98
O5 C10 . 1.268(2)
O6 C10 . 1.252(2)
O6 Cu2 2_656 1.9657(12)
N3 C15 . 1.344(2)
N3 N4 . 1.357(2)
N3 H3 . 0.88
N4 C17 . 1.340(3)
C10 C11 . 1.509(2)
C11 H11A . 0.98
C11 H11B . 0.98
C11 H11C . 0.98
C14 C15 . 1.492(3)
C14 H14A . 0.98
C14 H14B . 0.98
C14 H14C . 0.98
C15 C16 . 1.383(3)
C16 C17 . 1.392(3)
C16 H16 . 0.95
C17 C18 . 1.503(3)
C18 H18A . 0.98
C18 H18B . 0.98
C18 H18C . 0.98

loop_
_geom_hbond_atom_site_label_D
_geom_hbond_atom_site_label_H
_geom_hbond_atom_site_label_A
_geom_hbond_distance_DH
_geom_hbond_distance_HA
_geom_hbond_distance_DA
_geom_hbond_angle_DHA
N2 H2 O5 0.88 1.93 2.785(2) 162.9
N3 H3 O3 0.88 2 2.847(2) 162.6

loop_
_geom_torsion_atom_site_label_1
_geom_torsion_atom_site_label_2
_geom_torsion_atom_site_label_3
_geom_torsion_atom_site_label_4
_geom_torsion_site_symmetry_1
_geom_torsion
O2 Cu1 O1 C1 2_666 8.2(3)
O4 Cu1 O1 C1 2_666 -79.85(15)
O3 Cu1 O1 C1 . 87.51(15)
N1 Cu1 O1 C1 . -175.63(14)
Cu1 Cu1 O1 C1 2_666 3.53(14)
Cu1 O2 C1 O1 2_666 4.2(3)
Cu1 O2 C1 C2 2_666 -175.42(12)
Cu1 O1 C1 O2 . -5.7(3)
Cu1 O1 C1 C2 . 173.89(12)
O2 Cu1 O3 C3 2_666 85.70(14)
O1 Cu1 O3 C3 . -81.65(14)
O4 Cu1 O3 C3 2_666 3.9(3)
N1 Cu1 O3 C3 . -179.09(14)
Cu1 Cu1 O3 C3 2_666 1.46(13)
O2 Cu1 N1 C6 2_666 -150.52(17)
O1 Cu1 N1 C6 . 30.33(18)
O4 Cu1 N1 C6 2_666 -59.76(18)
O3 Cu1 N1 C6 . 120.91(17)
O2 Cu1 N1 N2 2_666 32.91(13)
O1 Cu1 N1 N2 . -146.24(12)
O4 Cu1 N1 N2 2_666 123.67(13)
O3 Cu1 N1 N2 . -55.66(13)
C6 N1 N2 C8 . -0.6(2)
Cu1 N1 N2 C8 . 176.81(12)
Cu1 O4 C3 O3 2_666 1.4(3)
Cu1 O4 C3 C4 2_666 -178.07(13)
Cu1 O3 C3 O4 . -2.1(3)
Cu1 O3 C3 C4 . 177.33(12)
N2 N1 C6 C7 . 0.6(2)
Cu1 N1 C6 C7 . -176.34(13)
N2 N1 C6 C5 . -178.95(18)
Cu1 N1 C6 C5 . 4.1(3)
N1 C6 C7 C8 . -0.5(2)
C5 C6 C7 C8 . 179.1(2)
N1 N2 C8 C7 . 0.3(2)
N1 N2 C8 C9 . 179.72(17)
C6 C7 C8 N2 . 0.1(2)
C6 C7 C8 C9 . -179.2(2)
O8A Cu2 O7A C12A 2_656 8(5)
O7 Cu2 O7A C12A . -154(6)
O6 Cu2 O7A C12A 2_656 85.3(17)
O5 Cu2 O7A C12A . -82.2(17)
O8 Cu2 O7A C12A 2_656 10(3)
N4 Cu2 O7A C12A . 180.0(17)
Cu2 Cu2 O7A C12A 2_656 0.3(17)
Cu2 O8A C12A O7A 2_656 -5(3)
Cu2 O8A C12A C13A 2_656 175.6(13)
Cu2 O7A C12A O8A . 3(3)
Cu2 O7A C12A C13A . -178.1(12)
O6 Cu2 O7 C12 2_656 82.6(4)
O5 Cu2 O7 C12 . -84.5(4)
O8 Cu2 O7 C12 2_656 -5.3(15)
O7A Cu2 O7 C12 . 24(4)
N4 Cu2 O7 C12 . 178.3(4)
Cu2 Cu2 O7 C12 2_656 -1.5(4)
Cu2 O7 C12 O8 . 1.6(9)
Cu2 O7 C12 C13 . -177.4(3)
Cu2 O8 C12 O7 2_656 -0.5(10)
Cu2 O8 C12 C13 2_656 178.5(4)
O8A Cu2 O5 C10 2_656 -84.2(4)
O7 Cu2 O5 C10 . 92.26(18)
O6 Cu2 O5 C10 2_656 7.0(4)
O8 Cu2 O5 C10 2_656 -75.43(19)
O7A Cu2 O5 C10 . 82.9(4)
N4 Cu2 O5 C10 . -174.79(15)
Cu2 Cu2 O5 C10 2_656 4.01(15)
C15 N3 N4 C17 . -0.2(2)
C15 N3 N4 Cu2 . -176.20(12)
O8A Cu2 N4 C17 2_656 41.6(7)
O7 Cu2 N4 C17 . -140.9(2)
O6 Cu2 N4 C17 2_656 -50.68(17)
O5 Cu2 N4 C17 . 129.72(17)
O8 Cu2 N4 C17 2_656 39.9(3)
O7A Cu2 N4 C17 . -136.6(6)
O8A Cu2 N4 N3 2_656 -143.5(7)
O7 Cu2 N4 N3 . 34.0(2)
O6 Cu2 N4 N3 2_656 124.19(13)
O5 Cu2 N4 N3 . -55.42(14)
O8 Cu2 N4 N3 2_656 -145.3(3)
O7A Cu2 N4 N3 . 38.3(6)
Cu2 O6 C10 O5 2_656 6.4(3)
Cu2 O6 C10 C11 2_656 -173.03(13)
Cu2 O5 C10 O6 . -7.4(3)
Cu2 O5 C10 C11 . 172.06(13)
N4 N3 C15 C16 . 0.3(2)
N4 N3 C15 C14 . 179.44(19)
N3 C15 C16 C17 . -0.3(2)
C14 C15 C16 C17 . -179.3(2)
N3 N4 C17 C16 . -0.1(2)
Cu2 N4 C17 C16 . 175.49(13)
N3 N4 C17 C18 . -178.19(18)
Cu2 N4 C17 C18 . -2.6(3)
C15 C16 C17 N4 . 0.3(2)
C15 C16 C17 C18 . 178.2(2)

loop_
_platon_squeeze_void_nr
_platon_squeeze_void_average_x
_platon_squeeze_void_average_y
_platon_squeeze_void_average_z
_platon_squeeze_void_volume
_platon_squeeze_void_count_electrons
_platon_squeeze_void_content
1 -0.015 0.000 0.000 200 36 ' '
